data_2101513
loop_
_publ_author_name
'Schaefer, W. P.'
'Marsh, R. E.'
'Rodriguez, G.'
'Bazan, G. C.'

_publ_section_title
;
 A tribenzylidenemethane--tantalum compound: some experiences with
 `inversion twinning'
;
_journal_issue 3
_journal_name_full 'Acta Crystallographica Section B'
_journal_page_first 465
_journal_page_last 470
_journal_paper_doi 10.1107/S0108768195013255
_journal_volume 52
_journal_year 1996
_chemical_formula_sum 'C29 H29 Ta'
_chemical_formula_weight 558.47
_symmetry_cell_setting trigonal
_symmetry_space_group_name_Hall 'P 3 -2c'
_symmetry_space_group_name_H-M 'P 3 1 c'
_cell_angle_alpha 90.0
_cell_angle_beta 90.0
_cell_angle_gamma 120.0
_cell_formula_units_Z 4
_cell_length_a 12.681(3)
_cell_length_b 12.681(3)
_cell_length_c 16.124(5)
_cell_volume 2245.5(10)
_diffrn_radiation_type Mo
_diffrn_radiation_wavelength 0.71073
_exptl_absorpt_coefficient_mu 4.91
_exptl_crystal_density_diffrn 1.65
_exptl_crystal_F_000 1104
_cod_data_source_file bk0026.cif
_cod_data_source_block bk0026a
_cod_original_cell_volume 2245.5(7)
_cod_original_formula_sum 'C29 H29 Ta1'
_cod_database_code 2101513

loop_
_atom_site_label
_atom_site_fract_x
_atom_site_fract_y
_atom_site_fract_z
_atom_site_U_iso_or_equiv
Ta1 .0 .0 -.01340(10) .0400(10)
C1 .0 .0 .1289(8) .024(3)
C2 .0979(8) .1198(8) .1097(5) .038(2)
C3 .1032(9) .2376(8) .1314(6) .042(3)
C4 .1936(9) .3429(9) .0935(6) .051(3)
C5 .2005(11) .4547(11) .1147(9) .080(4)
C6 .1272(14) .4603(13) .1712(8) .068(4)
C7 .0432(18) .3599(16) .2087(7) .061(3)
C8 .0297(10) .2474(10) .1903(7) .051(3)
C9 -.023(2) .158(3) -.051(2) .130(16)
C11 -.1274(17) .0604(18) -.0787(13) .034(7)
C12 -.0290(16) .1656(19) -.0416(14) .030(12)
C13 .0805(13) .1902(19) -.0826(13) .029(7)
C14 .050(2) .100(2) -.1450(12) .075(11)
C15 -.079(2) .020(2) -.1426(12) .060(9)
Ta2 .6667 .3333 .03170(10) .0420(10)
C21 .6667 .3333 -.1086(9) .052(5)
C22 .7885(8) .3588(8) -.0914(5) .040(2)
C23 .9014(8) .4699(8) -.1138(6) .039(2)
C24 .9092(9) .5507(10) -.1719(8) .047(3)
C25 1.0202(14) .6526(11) -.1964(9) .068(4)
C26 1.1277(2) .6749(13) -.1562(9) .071(4)
C27 1.1205(9) .5905(11) -.0977(7) .059(3)
C28 1.0098(9) .4927(9) -.0789(6) .054(3)
C29 .4752(13) .3027(14) .0587(9) .050(4)
C31 .470(2) .240(3) .0776(16) .066(10)
C32 .523(3) .195(3) .130(2) .16(2)
C33 .608(3) .291(3) .1781(16) .14(2)
C34 .61(3) .395(2) .1547(15) .077(11)
C35 .521(2) .364(2) .0926(14) .057(9)
H2 .1745 .1253 .1187 .046
H4 .2486 .3399 .0548 .061
H5 .2589 .5273 .0878 .096
H6 .1350 .5367 .1850 .081
H7 -.0085 .3655 .2488 .073
H8 -.0302 .1768 .2183 .061
H9A -.0695 .1383 -.1003 .156
H9B .0547 .2275 -.0597 .156
H9C -.0640 .1745 -.0078 .156
H11 -.2107 .0238 -.0634 .041
H12 -.0353 .2114 .0028 .036
H13 .1599 .2552 -.0705 .034
H14 .1051 .0945 -.1819 .090
H15 -.1239 -.0485 -.1775 .072
H22 .7958 .2887 -.1006 .048
H24 .8363 .5380 -.1975 .056
H25 1.0221 .7051 -.2392 .082
H26 1.2034 .7455 -.1686 .085
H27 1.1920 .6010 -.0712 .070
H28 1.0074 .4364 -.0389 .065
H29A .4312 .2871 .0082 .060
H29B .4819 .3734 .0841 .060
H29C .4334 .2350 .0948 .060
H31 .4081 .1947 .0378 .080
H32 .5053 .1130 .1334 .193
H33 .6584 .2856 .2196 .166
H34 .6558 .4740 .1774 .092
H35 .5011 .4178 .0651 .068

loop_
_geom_angle_atom_site_label_1
_geom_angle_atom_site_label_2
_geom_angle_atom_site_label_3
_geom_angle
C1 Ta1 C9 105.5(8)
Ta1 C1 C2 77.5(6)
C21 Ta2 C29 100.9(4)
Ta2 C21 C22 78.9(7)
C3 C2 C1 125.9(8)
C4 C3 C2 117.2(9)
C8 C3 C2 123.7(10)
C8 C3 C4 119.0(9)
C5 C4 C3 117.5(10)
C6 C5 C4 121.6(11)
C7 C6 C5 120.5(12)
C8 C7 C6 121.3(13)
C7 C8 C3 120.0(13)
C23 C22 C21 126.3(7)
C24 C23 C22 124.4(8)
C28 C23 C22 119.6(8)
C28 C23 C24 115.8(9)
C25 C24 C23 123.3(12)
C26 C25 C24 118.6(13)
C27 C26 C25 118.2(12)
C28 C27 C26 119.4(10)
C27 C28 C23 124.5(10)

loop_
_geom_bond_atom_site_label_1
_geom_bond_atom_site_label_2
_geom_bond_distance
Ta1 C1 2.294(14)
Ta1 C2 2.429(8)
Ta1 C9 2.24(3)
Ta1 C11 2.35(2)
Ta1 C12 2.35(4)
Ta1 C13 2.38(4)
Ta1 C14 2.39(3)
Ta1 C15 2.38(4)
Ta2 C21 2.262(15)
Ta2 C22 2.435(9)
Ta2 C29 2.300(13)
Ta2 C31 2.29(3)
Ta2 C32 2.39(7)
Ta2 C33 2.45(4)
Ta2 C34 2.39(4)
Ta2 C35 2.29(5)
C1 C2 1.435(9)
C2 C3 1.503(13)
C3 C4 1.393(13)
C3 C8 1.379(15)
C4 C5 1.417(15)
C5 C6 1.329(17)
C6 C7 1.33(2)
C7 C8 1.380(17)
C21 C22 1.439(9)
C22 C23 1.465(12)
C23 C24 1.355(14)
C23 C28 1.376(13)
C24 C25 1.409(15)
C25 C26 1.41(2)
C26 C27 1.395(16)
C27 C28 1.363(13)
